data_4343781
loop_
_publ_author_name
'Jeannin, Y.P.'
'Martin-Frere, J.'

_publ_section_title
;
 X-ray Study of (H H4)7 (H2 As W18 O60)*(H2 O)16: First Example of a
 Heteropolyanion Containing Protons and Arsenic(III)
;
_journal_name_full 'Inorganic Chemistry'
_journal_page_first 3010
_journal_page_last 3014
_journal_volume 18
_journal_year 1979
_chemical_formula_sum 'As H62 N7 O76 W18'
_chemical_name_systematic '(N H4)7 (H2 As W18 O60) (H2 O)16'
_space_group_IT_number 15
_symmetry_space_group_name_Hall '-C 2yc'
_symmetry_space_group_name_H-M 'C 1 2/c 1'
_cell_angle_alpha 90
_cell_angle_beta 96.95
_cell_angle_gamma 90
_cell_formula_units_Z 4
_cell_length_a 21.937
_cell_length_b 14.239
_cell_length_c 22.177
_cell_volume 6876.328
_citation_journal_id_ASTM INOCAJ
_cod_data_source_file Jeannin_INOCAJ_1979_872.cif
_cod_data_source_block H62As1N7O76W18
_cod_original_cell_volume 6876.329
_cod_original_formula_sum 'H62 As1 N7 O76 W18'
_cod_database_code 4343781

loop_
_symmetry_equiv_pos_as_xyz
x,y,z
-x,y,-z+1/2
-x,-y,-z
x,-y,z-1/2
x+1/2,y+1/2,z
-x+1/2,y+1/2,-z+1/2
-x+1/2,-y+1/2,-z
x+1/2,-y+1/2,z-1/2

loop_
_atom_site_label
_atom_site_type_symbol
_atom_site_fract_x
_atom_site_fract_y
_atom_site_fract_z
_atom_site_occupancy
_atom_site_U_iso_or_equiv
W1 W+6 0.21414 0.00829 0.9134 1 0.0
O28 O-2 0.3924 0.1508 0.855 1 0.0
O29 O-2 0.2844 0.1398 0.7937 1 0.0
W9 W+6 0.25815 0.26613 0.7732 1 0.0
N3 N-3 0.4964 0.028 0.1132 1 0.0
O22 O-2 0.2913 0.4539 0.8948 1 0.0
As1 As+3 0.27462 0.2358 0.94861 0.5 0.0
W8 W+6 0.33437 0.05262 0.84143 1 0.0
W4 W+6 0.36172 0.44371 0.95277 1 0.0
W3 W+6 0.43494 0.25288 1.01185 1 0.0
O32 O-2 0.5403 0.1532 0.2062 1 0.0
N4 N-3 0.5821 0.3378 0.1646 0.5 0.0
O15 O-2 0.2338 0.2717 0.8758 1 0.0
O8 O-2 0.366 -0.009 0.7853 1 0.0
O13 O-2 0.2928 0.1122 0.9258 1 0.0
O19 O-2 0.3747 -0.0065 0.911 1 0.0
O4 O-2 0.3849 0.5593 0.962 1 0.0
O33 O-2 0.5599 0.5557 0.2882 1 0.0
O34 O-2 0.4869 0.4753 0.111 1 0.0
O37 O-2 0.3964 0.7357 0.1742 1 0.0
O21 O-2 0.466 0.2513 0.935 1 0.0
N2 N-3 0.6591 0.4766 0.2303 1 0.0
O16 O-2 0.2767 -0.0545 0.9685 1 0.0
O36 O-2 0.768 0.3057 0.0627 1 0.0
O6 O-2 0.0627 0.1947 0.8103 1 0.0
W6 W+6 0.1349 0.22386 0.84615 1 0.0
O27 O-2 0.173 0.2277 0.7703 1 0.0
O31 O-2 0.5821 0.3378 0.1646 0.5 0.0
W2 W+6 0.35161 0.02354 0.99202 1 0.0
O35 O-2 0.3453 0.2248 0.4077 1 0.0
O11 O-2 0.3116 0.0757 1.056 1 0.0
O30 O-2 0.34 0.3018 0.8077 1 0.0
O38 O-2 0.4491 0.9119 0.2032 1 0.0
O12 O-2 0.3797 0.2644 1.0727 1 0.0
O10 O-2 0.1865 0.0684 0.9828 1 0.0
O24 O-2 0.1322 0.3596 0.8371 1 0.0
O17 O-2 0.2611 -0.0205 0.8472 1 0.0
O3 O-2 0.5023 0.2389 1.0584 1 0.0
O1 O-2 0.1647 -0.0853 0.9039 1 0.0
W5 W+6 0.20594 0.43001 0.863 1 0.0
O18 O-2 0.4092 0.1229 0.9998 1 0.0
W7 W+6 0.4133 0.2811 0.86069 1 0.0
O14 O-2 0.3536 0.2853 0.9408 1 0.0
N1 N-3 0.6028 0.2691 0.9629 1 0.0
O23 O-2 0.4108 0.4121 0.8873 1 0.0
O5 O-2 0.1817 0.545 0.844 1 0.0
O9 O-2 0.2653 0.2685 0.6975 1 0.0
O25 O-2 0.2368 0.3989 0.7871 1 0.0
O2 O-2 0.3943 -0.0623 1.0317 1 0.0
O26 O-2 0.1684 0.1002 0.8635 1 0.0
O7 O-2 0.4679 0.2881 0.811 1 0.0
O20 O-2 0.4299 0.3853 1.0068 1 0.0
